data_7108412
loop_
_publ_author_name
'Michael Giese'
'Markus Albrecht'
'Tim Krappitz'
'Marius Peters'
'Verena Gossen'
'Gerhard Raabe'
'Arto Valkonen'
'Kari Rissanen'

_publ_section_title
;
 Cooperativity of H-bonding and anion-pi interaction in the binding of
 anions with neutral pi-acceptors
;
_journal_name_full Chem.Commun.
_journal_page_first 9983
_journal_paper_doi 10.1039/c2cc34748b
_journal_volume 48
_journal_year 2012
_chemical_formula_moiety 'C8 H20 N, C7 H2 F5 N O, Br'
_chemical_formula_sum 'C15 H22 Br F5 N2 O'
_chemical_formula_weight 421.26
_chemical_name_systematic
;
?
;
_space_group_IT_number 14
_symmetry_cell_setting monoclinic
_symmetry_space_group_name_Hall '-P 2yn'
_symmetry_space_group_name_H-M 'P 1 21/n 1'
_atom_sites_solution_hydrogens geom
_atom_sites_solution_primary direct
_atom_sites_solution_secondary difmap
_audit_creation_method SHELXL-97
_cell_angle_alpha 90.00
_cell_angle_beta 97.6370(10)
_cell_angle_gamma 90.00
_cell_formula_units_Z 4
_cell_length_a 7.39080(10)
_cell_length_b 10.8170(2)
_cell_length_c 22.6232(4)
_cell_measurement_reflns_used 4474
_cell_measurement_temperature 123(2)
_cell_measurement_theta_max 28.283
_cell_measurement_theta_min 0.407
_cell_volume 1792.60(5)
_computing_cell_refinement 'DENZO-SMN (Otwinowski & Minor, 1997)'
_computing_data_collection 'Collect (Bruker, 2008)'
_computing_data_reduction DENZO-SMN
_computing_molecular_graphics 'ORTEP-3 (Farrugia, 1997); MERCURY (Macrae, <i>et al.</i>, 2008)'
_computing_publication_material SHELXL-97
_computing_structure_refinement 'SHELXL-97 (Sheldrick, 2008)'
_computing_structure_solution 'SIR-2004 (Burla, et al., 2005)'
_diffrn_ambient_temperature 123(2)
_diffrn_detector_area_resol_mean 9
_diffrn_measured_fraction_theta_full 0.998
_diffrn_measured_fraction_theta_max 0.998
_diffrn_measurement_device_type 'Bruker-Nonius Kappa CCD with APEXII detector'
_diffrn_measurement_method '\f and \w scans'
_diffrn_radiation_monochromator graphite
_diffrn_radiation_source 'fine-focus sealed tube'
_diffrn_radiation_type MoK\a
_diffrn_radiation_wavelength 0.71073
_diffrn_reflns_av_R_equivalents 0.0283
_diffrn_reflns_av_sigmaI/netI 0.0461
_diffrn_reflns_limit_h_max 8
_diffrn_reflns_limit_h_min -8
_diffrn_reflns_limit_k_max 12
_diffrn_reflns_limit_k_min -12
_diffrn_reflns_limit_l_max 27
_diffrn_reflns_limit_l_min -27
_diffrn_reflns_number 5933
_diffrn_reflns_theta_full 25.25
_diffrn_reflns_theta_max 25.25
_diffrn_reflns_theta_min 2.62
_exptl_absorpt_coefficient_mu 2.346
_exptl_absorpt_correction_T_max 0.8530
_exptl_absorpt_correction_T_min 0.6774
_exptl_absorpt_correction_type multi-scan
_exptl_absorpt_process_details 'Sadabs (Sheldrick, 1996)'
_exptl_crystal_colour colourless
_exptl_crystal_density_diffrn 1.561
_exptl_crystal_density_method 'not measured'
_exptl_crystal_description plate
_exptl_crystal_F_000 856
_exptl_crystal_size_max 0.18
_exptl_crystal_size_mid 0.09
_exptl_crystal_size_min 0.07
_refine_diff_density_max 0.365
_refine_diff_density_min -0.343
_refine_diff_density_rms 0.070
_refine_ls_extinction_method none
_refine_ls_goodness_of_fit_ref 1.062
_refine_ls_hydrogen_treatment mixed
_refine_ls_matrix_type full
_refine_ls_number_parameters 223
_refine_ls_number_reflns 3237
_refine_ls_number_restraints 2
_refine_ls_restrained_S_all 1.062
_refine_ls_R_factor_all 0.0497
_refine_ls_R_factor_gt 0.0351
_refine_ls_shift/su_max 0.001
_refine_ls_shift/su_mean 0.000
_refine_ls_structure_factor_coef Fsqd
_refine_ls_weighting_details 'calc w=1/[\s^2^(Fo^2^)+(0.0000P)^2^+2.4623P] where P=(Fo^2^+2Fc^2^)/3'
_refine_ls_weighting_scheme calc
_refine_ls_wR_factor_gt 0.0688
_refine_ls_wR_factor_ref 0.0734
_reflns_number_gt 2623
_reflns_number_total 3237
_reflns_threshold_expression >2\s(I)
_cod_data_source_file c2cc34748b.txt
_cod_data_source_block 1
_cod_original_sg_symbol_H-M P21/n
_cod_database_code 7108412

loop_
_symmetry_equiv_pos_as_xyz
'x, y, z'
'-x+1/2, y+1/2, -z+1/2'
'-x, -y, -z'
'x-1/2, -y-1/2, z-1/2'

loop_
_atom_site_label
_atom_site_type_symbol
_atom_site_fract_x
_atom_site_fract_y
_atom_site_fract_z
_atom_site_U_iso_or_equiv
_atom_site_adp_type
_atom_site_occupancy
_atom_site_symmetry_multiplicity
_atom_site_calc_flag
_atom_site_refinement_flags
Br1 Br 0.34202(4) 0.25777(3) 0.297732(12) 0.02310(10) Uani 1 1 d .
F3 F 0.6941(2) 0.04359(17) 0.40966(9) 0.0360(5) Uani 1 1 d .
F4 F 0.7190(2) 0.25354(17) 0.47505(8) 0.0355(4) Uani 1 1 d .
F5 F 0.4167(2) 0.34993(16) 0.51388(7) 0.0300(4) Uani 1 1 d .
F6 F 0.0933(3) 0.2310(2) 0.49027(10) 0.0534(6) Uani 1 1 d .
F7 F 0.0682(3) 0.0213(2) 0.42476(10) 0.0521(6) Uani 1 1 d .
O1 O 0.3857(4) -0.1904(2) 0.39434(10) 0.0403(6) Uani 1 1 d .
N1 N 0.3204(4) -0.0560(2) 0.31789(11) 0.0256(6) Uani 1 1 d D
H1A H 0.289(4) -0.113(2) 0.2898(11) 0.031 Uiso 1 1 d D
H1B H 0.303(4) 0.0225(18) 0.3073(14) 0.031 Uiso 1 1 d D
N2 N 0.8737(3) 0.5446(2) 0.33790(11) 0.0209(5) Uani 1 1 d .
C1 C 0.3640(4) -0.0854(3) 0.37489(13) 0.0222(7) Uani 1 1 d .
C2 C 0.3814(4) 0.0260(3) 0.41600(12) 0.0207(6) Uani 1 1 d .
C3 C 0.5444(4) 0.0873(3) 0.43016(13) 0.0210(6) Uani 1 1 d .
C4 C 0.5588(4) 0.1948(3) 0.46328(13) 0.0216(6) Uani 1 1 d .
C5 C 0.4059(4) 0.2427(3) 0.48327(12) 0.0221(6) Uani 1 1 d .
C6 C 0.2423(4) 0.1829(3) 0.47080(14) 0.0298(7) Uani 1 1 d .
C7 C 0.2318(4) 0.0757(3) 0.43764(14) 0.0286(7) Uani 1 1 d .
C8 C 0.8147(4) 0.5480(3) 0.27100(13) 0.0257(7) Uani 1 1 d .
H8A H 0.8689 0.6222 0.2547 0.031 Uiso 1 1 calc R
H8B H 0.8661 0.4747 0.2530 0.031 Uiso 1 1 calc R
C9 C 0.6109(5) 0.5503(3) 0.25151(17) 0.0431(10) Uani 1 1 d .
H9A H 0.5869 0.5523 0.2079 0.065 Uiso 1 1 calc R
H9B H 0.5582 0.6239 0.2678 0.065 Uiso 1 1 calc R
H9C H 0.5554 0.4760 0.2662 0.065 Uiso 1 1 calc R
C10 C 0.7992(5) 0.4305(3) 0.36553(14) 0.0270(7) Uani 1 1 d .
H10A H 0.8373 0.4330 0.4092 0.032 Uiso 1 1 calc R
H10B H 0.6641 0.4342 0.3588 0.032 Uiso 1 1 calc R
C11 C 0.8590(5) 0.3088(3) 0.34202(15) 0.0299(7) Uani 1 1 d .
H11A H 0.8053 0.2408 0.3624 0.045 Uiso 1 1 calc R
H11B H 0.9924 0.3029 0.3493 0.045 Uiso 1 1 calc R
H11C H 0.8183 0.3037 0.2991 0.045 Uiso 1 1 calc R
C12 C 0.8000(5) 0.6551(3) 0.36819(16) 0.0338(8) Uani 1 1 d .
H12A H 0.8373 0.6477 0.4117 0.041 Uiso 1 1 calc R
H12B H 0.6650 0.6522 0.3611 0.041 Uiso 1 1 calc R
C13 C 0.8620(5) 0.7800(3) 0.34792(16) 0.0386(9) Uani 1 1 d .
H13A H 0.8070 0.8457 0.3695 0.058 Uiso 1 1 calc R
H13B H 0.8237 0.7895 0.3050 0.058 Uiso 1 1 calc R
H13C H 0.9953 0.7856 0.3562 0.058 Uiso 1 1 calc R
C14 C 1.0807(4) 0.5442(3) 0.34633(14) 0.0270(7) Uani 1 1 d .
H14A H 1.1226 0.4719 0.3250 0.032 Uiso 1 1 calc R
H14B H 1.1231 0.6194 0.3273 0.032 Uiso 1 1 calc R
C15 C 1.1710(6) 0.5399(4) 0.41021(17) 0.0515(11) Uani 1 1 d .
H15A H 1.3039 0.5405 0.4111 0.077 Uiso 1 1 calc R
H15B H 1.1341 0.4643 0.4293 0.077 Uiso 1 1 calc R
H15C H 1.1335 0.6122 0.4317 0.077 Uiso 1 1 calc R

loop_
_atom_site_aniso_label
_atom_site_aniso_U_11
_atom_site_aniso_U_22
_atom_site_aniso_U_33
_atom_site_aniso_U_23
_atom_site_aniso_U_13
_atom_site_aniso_U_12
Br1 0.02671(17) 0.01864(15) 0.02437(15) 0.00400(13) 0.00497(11) 0.00198(13)
F3 0.0244(10) 0.0344(10) 0.0516(12) -0.0163(9) 0.0144(9) -0.0050(8)
F4 0.0288(10) 0.0369(10) 0.0427(10) -0.0139(9) 0.0116(8) -0.0155(9)
F5 0.0349(11) 0.0270(9) 0.0269(9) -0.0087(8) 0.0001(8) 0.0034(8)
F6 0.0225(10) 0.0682(15) 0.0701(14) -0.0408(13) 0.0090(10) 0.0043(10)
F7 0.0219(11) 0.0620(14) 0.0730(15) -0.0350(12) 0.0082(10) -0.0110(10)
O1 0.0690(18) 0.0184(11) 0.0299(13) 0.0044(10) -0.0061(12) 0.0012(11)
N1 0.0367(16) 0.0180(13) 0.0209(13) -0.0017(11) -0.0006(12) -0.0016(12)
N2 0.0237(14) 0.0138(12) 0.0262(13) -0.0030(10) 0.0073(11) -0.0018(10)
C1 0.0191(16) 0.0206(16) 0.0262(17) 0.0004(13) 0.0006(13) -0.0022(12)
C2 0.0236(17) 0.0220(15) 0.0160(14) 0.0044(12) 0.0011(12) 0.0006(13)
C3 0.0206(16) 0.0219(15) 0.0214(15) 0.0032(12) 0.0061(13) 0.0030(13)
C4 0.0192(16) 0.0234(15) 0.0221(15) 0.0009(13) 0.0023(12) -0.0040(12)
C5 0.0298(17) 0.0197(14) 0.0157(13) -0.0028(13) -0.0013(12) 0.0012(14)
C6 0.0205(18) 0.0397(19) 0.0292(17) -0.0080(15) 0.0038(14) 0.0060(14)
C7 0.0183(17) 0.0372(18) 0.0291(17) -0.0073(15) -0.0011(13) -0.0050(14)
C8 0.0305(19) 0.0205(15) 0.0254(16) 0.0023(13) 0.0015(14) -0.0043(13)
C9 0.035(2) 0.0320(19) 0.058(2) 0.0145(18) -0.0121(18) -0.0113(16)
C10 0.0326(18) 0.0233(16) 0.0269(16) 0.0039(14) 0.0101(14) -0.0034(14)
C11 0.036(2) 0.0188(15) 0.0350(18) 0.0010(14) 0.0066(15) -0.0037(14)
C12 0.042(2) 0.0199(16) 0.043(2) -0.0093(15) 0.0172(16) 0.0056(15)
C13 0.051(2) 0.0203(17) 0.046(2) -0.0086(15) 0.0138(18) -0.0010(15)
C14 0.0248(17) 0.0219(15) 0.0337(18) -0.0013(14) 0.0021(14) -0.0036(13)
C15 0.054(3) 0.039(2) 0.053(2) 0.0029(19) -0.021(2) -0.0085(19)

loop_
_atom_type_symbol
_atom_type_description
_atom_type_scat_dispersion_real
_atom_type_scat_dispersion_imag
_atom_type_scat_source
C C 0.0033 0.0016 'International Tables Vol C Tables 4.2.6.8 and 6.1.1.4'
H H 0.0000 0.0000 'International Tables Vol C Tables 4.2.6.8 and 6.1.1.4'
N N 0.0061 0.0033 'International Tables Vol C Tables 4.2.6.8 and 6.1.1.4'
O O 0.0106 0.0060 'International Tables Vol C Tables 4.2.6.8 and 6.1.1.4'
F F 0.0171 0.0103 'International Tables Vol C Tables 4.2.6.8 and 6.1.1.4'
Br Br -0.2901 2.4595 'International Tables Vol C Tables 4.2.6.8 and 6.1.1.4'

loop_
_geom_angle_atom_site_label_1
_geom_angle_atom_site_label_2
_geom_angle_atom_site_label_3
_geom_angle
C1 N1 H1A 122(2)
C1 N1 H1B 120(2)
H1A N1 H1B 117(3)
C12 N2 C14 111.3(2)
C12 N2 C8 111.0(2)
C14 N2 C8 106.1(2)
C12 N2 C10 106.4(2)
C14 N2 C10 111.2(2)
C8 N2 C10 111.0(2)
O1 C1 N1 125.3(3)
O1 C1 C2 121.5(3)
N1 C1 C2 113.3(2)
C3 C2 C7 116.7(3)
C3 C2 C1 121.7(3)
C7 C2 C1 121.4(3)
F3 C3 C2 119.1(3)
F3 C3 C4 118.5(3)
C2 C3 C4 122.3(3)
F4 C4 C5 120.0(3)
F4 C4 C3 120.7(3)
C5 C4 C3 119.3(3)
F5 C5 C6 120.3(3)
F5 C5 C4 119.9(3)
C6 C5 C4 119.8(3)
F6 C6 C5 119.3(3)
F6 C6 C7 121.0(3)
C5 C6 C7 119.7(3)
F7 C7 C2 119.7(3)
F7 C7 C6 118.1(3)
C2 C7 C6 122.1(3)
C9 C8 N2 115.7(3)
C9 C8 H8A 108.4
N2 C8 H8A 108.4
C9 C8 H8B 108.4
N2 C8 H8B 108.4
H8A C8 H8B 107.4
C8 C9 H9A 109.5
C8 C9 H9B 109.5
H9A C9 H9B 109.5
C8 C9 H9C 109.5
H9A C9 H9C 109.5
H9B C9 H9C 109.5
C11 C10 N2 115.1(2)
C11 C10 H10A 108.5
N2 C10 H10A 108.5
C11 C10 H10B 108.5
N2 C10 H10B 108.5
H10A C10 H10B 107.5
C10 C11 H11A 109.5
C10 C11 H11B 109.5
H11A C11 H11B 109.5
C10 C11 H11C 109.5
H11A C11 H11C 109.5
H11B C11 H11C 109.5
N2 C12 C13 115.1(3)
N2 C12 H12A 108.5
C13 C12 H12A 108.5
N2 C12 H12B 108.5
C13 C12 H12B 108.5
H12A C12 H12B 107.5
C12 C13 H13A 109.5
C12 C13 H13B 109.5
H13A C13 H13B 109.5
C12 C13 H13C 109.5
H13A C13 H13C 109.5
H13B C13 H13C 109.5
C15 C14 N2 115.5(3)
C15 C14 H14A 108.4
N2 C14 H14A 108.4
C15 C14 H14B 108.4
N2 C14 H14B 108.4
H14A C14 H14B 107.5
C14 C15 H15A 109.5
C14 C15 H15B 109.5
H15A C15 H15B 109.5
C14 C15 H15C 109.5
H15A C15 H15C 109.5
H15B C15 H15C 109.5

loop_
_geom_bond_atom_site_label_1
_geom_bond_atom_site_label_2
_geom_bond_distance
F3 C3 1.341(3)
F4 C4 1.339(3)
F5 C5 1.348(3)
F6 C6 1.344(4)
F7 C7 1.341(4)
O1 C1 1.221(4)
N1 C1 1.326(4)
N1 H1A 0.894(18)
N1 H1B 0.888(18)
N2 C12 1.515(4)
N2 C14 1.516(4)
N2 C8 1.519(4)
N2 C10 1.519(4)
C1 C2 1.518(4)
C2 C3 1.375(4)
C2 C7 1.377(4)
C3 C4 1.380(4)
C4 C5 1.374(4)
C5 C6 1.367(4)
C6 C7 1.378(4)
C8 C9 1.513(5)
C8 H8A 0.9900
C8 H8B 0.9900
C9 H9A 0.9800
C9 H9B 0.9800
C9 H9C 0.9800
C10 C11 1.508(4)
C10 H10A 0.9900
C10 H10B 0.9900
C11 H11A 0.9800
C11 H11B 0.9800
C11 H11C 0.9800
C12 C13 1.517(4)
C12 H12A 0.9900
C12 H12B 0.9900
C13 H13A 0.9800
C13 H13B 0.9800
C13 H13C 0.9800
C14 C15 1.510(5)
C14 H14A 0.9900
C14 H14B 0.9900
C15 H15A 0.9800
C15 H15B 0.9800
C15 H15C 0.9800

loop_
_geom_hbond_atom_site_label_D
_geom_hbond_atom_site_label_H
_geom_hbond_atom_site_label_A
_geom_hbond_distance_DH
_geom_hbond_distance_HA
_geom_hbond_distance_DA
_geom_hbond_angle_DHA
_geom_hbond_site_symmetry_A
N1 H1A Br1 0.89(2) 2.51(2) 3.392(3) 169(3) 2_545
N1 H1B Br1 0.89(2) 2.57(2) 3.431(3) 163(3) .

loop_
_geom_torsion_atom_site_label_1
_geom_torsion_atom_site_label_2
_geom_torsion_atom_site_label_3
_geom_torsion_atom_site_label_4
_geom_torsion
O1 C1 C2 C3 91.7(4)
N1 C1 C2 C3 -89.7(3)
O1 C1 C2 C7 -92.8(4)
N1 C1 C2 C7 85.9(4)
C7 C2 C3 F3 -179.3(3)
C1 C2 C3 F3 -3.6(4)
C7 C2 C3 C4 -1.4(4)
C1 C2 C3 C4 174.3(3)
F3 C3 C4 F4 -0.5(4)
C2 C3 C4 F4 -178.4(3)
F3 C3 C4 C5 178.3(3)
C2 C3 C4 C5 0.3(4)
F4 C4 C5 F5 1.1(4)
C3 C4 C5 F5 -177.7(2)
F4 C4 C5 C6 179.6(3)
C3 C4 C5 C6 0.8(4)
F5 C5 C6 F6 -1.1(4)
C4 C5 C6 F6 -179.6(3)
F5 C5 C6 C7 177.7(3)
C4 C5 C6 C7 -0.8(5)
C3 C2 C7 F7 179.1(3)
C1 C2 C7 F7 3.4(4)
C3 C2 C7 C6 1.4(5)
C1 C2 C7 C6 -174.4(3)
F6 C6 C7 F7 0.7(5)
C5 C6 C7 F7 -178.1(3)
F6 C6 C7 C2 178.5(3)
C5 C6 C7 C2 -0.3(5)
C12 N2 C8 C9 -58.4(3)
C14 N2 C8 C9 -179.4(3)
C10 N2 C8 C9 59.7(3)
C12 N2 C10 C11 -179.2(3)
C14 N2 C10 C11 -57.8(3)
C8 N2 C10 C11 60.0(3)
C14 N2 C12 C13 57.4(4)
C8 N2 C12 C13 -60.4(4)
C10 N2 C12 C13 178.7(3)
C12 N2 C14 C15 59.7(3)
C8 N2 C14 C15 -179.5(3)
C10 N2 C14 C15 -58.8(3)
